data_1515747
loop_
_publ_author_name
'Xiao, Guoqi'
'Yan, Bing'
'Ma, Rui'
'Jin, Wen Juan'
'L\"u, Xing Qiang'
'Ding, Li Qin'
'Zeng, Chu'
'Chen, Lei Lei'
'Bao, Feng'

_publ_section_title
;
 Bulk ring-opening polymerization (ROP) of L-lactide catalyzed by Ni(ii)
 and Ni(ii)-Sm(iii) complexes based on a salen-type schiff-base ligand
;
_journal_issue 3
_journal_name_full 'Polymer Chemistry'
_journal_page_first 659
_journal_paper_doi 10.1039/c0py00385a
_journal_volume 2
_journal_year 2011
_chemical_formula_sum 'C21 H24 N5 Ni O14 Sm'
_chemical_formula_weight 779.51
_chemical_name_systematic
;
?
;
_space_group_IT_number 9
_symmetry_cell_setting monoclinic
_symmetry_space_group_name_Hall 'C -2yc'
_symmetry_space_group_name_H-M 'C 1 c 1'
_atom_sites_solution_hydrogens geom
_atom_sites_solution_primary direct
_atom_sites_solution_secondary difmap
_audit_creation_method SHELXL-97
_cell_angle_alpha 90.00
_cell_angle_beta 94.07(3)
_cell_angle_gamma 90.00
_cell_formula_units_Z 4
_cell_length_a 11.276(2)
_cell_length_b 26.738(5)
_cell_length_c 9.1772(18)
_cell_measurement_temperature 293(2)
_cell_volume 2759.9(9)
_computing_structure_refinement 'SHELXL-97 (Sheldrick, 1997)'
_computing_structure_solution 'SHELXS-97 (Sheldrick, 1990)'
_diffrn_ambient_temperature 293(2)
_diffrn_measured_fraction_theta_full 0.986
_diffrn_measured_fraction_theta_max 0.986
_diffrn_measurement_device_type 'Bruker Smart CCD'
_diffrn_measurement_method 'w scan'
_diffrn_radiation_monochromator graphite
_diffrn_radiation_source 'fine-focus sealed tube'
_diffrn_radiation_type MoK\a
_diffrn_radiation_wavelength 0.71073
_diffrn_reflns_av_R_equivalents 0.0859
_diffrn_reflns_av_sigmaI/netI 0.1630
_diffrn_reflns_limit_h_max 13
_diffrn_reflns_limit_h_min -13
_diffrn_reflns_limit_k_max 33
_diffrn_reflns_limit_k_min -33
_diffrn_reflns_limit_l_max 11
_diffrn_reflns_limit_l_min -4
_diffrn_reflns_number 7443
_diffrn_reflns_theta_full 26.28
_diffrn_reflns_theta_max 26.28
_diffrn_reflns_theta_min 1.52
_exptl_absorpt_coefficient_mu 2.867
_exptl_crystal_colour 'deep red'
_exptl_crystal_density_diffrn 1.876
_exptl_crystal_density_method 'not measured'
_exptl_crystal_description block
_exptl_crystal_F_000 1548
_exptl_crystal_size_max 0.33
_exptl_crystal_size_mid 0.26
_exptl_crystal_size_min 0.23
_refine_diff_density_max 0.921
_refine_diff_density_min -0.661
_refine_diff_density_rms 0.172
_refine_ls_abs_structure_details 'Flack H D (1983), Acta Cryst. A39, 876-881'
_refine_ls_abs_structure_Flack -0.04(3)
_refine_ls_extinction_coef 0.0026(3)
_refine_ls_extinction_expression Fc^*^=kFc[1+0.001xFc^2^\l^3^/sin(2\q)]^-1/4^
_refine_ls_extinction_method SHELXL
_refine_ls_goodness_of_fit_ref 0.827
_refine_ls_hydrogen_treatment mixed
_refine_ls_matrix_type full
_refine_ls_number_parameters 380
_refine_ls_number_reflns 3525
_refine_ls_number_restraints 2
_refine_ls_restrained_S_all 0.827
_refine_ls_R_factor_all 0.1144
_refine_ls_R_factor_gt 0.0520
_refine_ls_shift/su_max 0.120
_refine_ls_shift/su_mean 0.000
_refine_ls_structure_factor_coef Fsqd
_refine_ls_weighting_details 'calc w=1/[\s^2^(Fo^2^)+(0.0837P)^2^+0.0000P] where P=(Fo^2^+2Fc^2^)/3'
_refine_ls_weighting_scheme calc
_refine_ls_wR_factor_gt 0.1147
_refine_ls_wR_factor_ref 0.1491
_reflns_number_gt 1614
_reflns_number_total 3525
_reflns_threshold_expression >2sigma(I)
_cod_data_source_file c0py00385a.txt
_cod_data_source_block 1
_cod_depositor_comments
;
The following automatic conversions were performed:

'_symmetry_cell_setting' value 'Monoclinic' changed to 'monoclinic'
according to
/usr/data/users/saulius/automatic-downloads/retrospective/RSC/lib/dictionaries/cif_core.dic
dictionary named 'cif_core.dic' version 2.4.2 from 2011-04-26.

Automatic conversion script
Id: cif_fix_values 2281 2013-09-26 08:29:07Z andrius 
;
_cod_original_cell_volume 2759.8(10)
_cod_original_sg_symbol_H-M Cc
_cod_database_code 1515747

loop_
_symmetry_equiv_pos_as_xyz
'x, y, z'
'x, -y, z+1/2'
'x+1/2, y+1/2, z'
'x+1/2, -y+1/2, z+1/2'

loop_
_atom_site_label
_atom_site_type_symbol
_atom_site_fract_x
_atom_site_fract_y
_atom_site_fract_z
_atom_site_U_iso_or_equiv
_atom_site_adp_type
_atom_site_occupancy
_atom_site_symmetry_multiplicity
_atom_site_calc_flag
_atom_site_refinement_flags
Sm1 Sm 0.14585(11) 0.37876(3) 0.41702(13) 0.0648(4) Uani 1 1 d .
Ni1 Ni 0.1966(2) 0.25396(9) 0.4827(3) 0.0615(7) Uani 1 1 d .
O2 O 0.1607(9) 0.2947(4) 0.3232(14) 0.052(3) Uani 1 1 d .
O3 O 0.2247(13) 0.3148(4) 0.5735(15) 0.067(4) Uani 1 1 d .
N2 N 0.2290(15) 0.2133(8) 0.640(3) 0.075(7) Uani 1 1 d .
N1 N 0.1697(13) 0.1949(5) 0.396(3) 0.081(7) Uani 1 1 d .
O1 O 0.1036(12) 0.3635(5) 0.1356(14) 0.071(4) Uani 1 1 d .
O4 O 0.2739(13) 0.4066(5) 0.6435(19) 0.087(5) Uani 1 1 d .
O7 O 0.0283(19) 0.3842(8) 0.615(3) 0.150(13) Uani 1 1 d .
C11 C 0.276(2) 0.2299(12) 0.768(4) 0.092(10) Uani 1 1 d .
H11A H 0.2970 0.2056 0.8373 0.111 Uiso 1 1 calc R
O8 O 0.3591(13) 0.3683(6) 0.3487(19) 0.083(5) Uani 1 1 d .
C17 C 0.2730(17) 0.3203(8) 0.708(3) 0.063(6) Uani 1 1 d .
O13 O 0.097(2) 0.4703(13) 0.459(5) 0.25(3) Uani 1 1 d .
O5 O -0.0335(12) 0.3306(6) 0.474(2) 0.090(5) Uani 1 1 d .
N4 N 0.3653(19) 0.4109(7) 0.294(2) 0.080(5) Uani 1 1 d .
O9 O 0.4569(16) 0.4241(7) 0.250(2) 0.125(7) Uani 1 1 d .
C16 C 0.3045(16) 0.3715(9) 0.750(2) 0.070(6) Uani 1 1 d .
C10 C 0.198(3) 0.1615(10) 0.615(4) 0.121(12) Uani 1 1 d .
H10A H 0.1179 0.1556 0.6425 0.146 Uiso 1 1 calc R
H10B H 0.2515 0.1405 0.6761 0.146 Uiso 1 1 calc R
O10 O 0.2753(17) 0.4383(6) 0.312(3) 0.119(7) Uani 1 1 d .
C15 C 0.353(2) 0.3836(10) 0.883(3) 0.088(7) Uani 1 1 d .
H15A H 0.3707 0.4169 0.9052 0.106 Uiso 1 1 calc R
C8 C 0.1193(18) 0.1886(8) 0.259(3) 0.075(7) Uani 1 1 d .
H8A H 0.1065 0.1561 0.2253 0.089 Uiso 1 1 calc R
C7 C 0.1088(18) 0.2793(8) 0.199(2) 0.064(6) Uani 1 1 d .
C12 C 0.2998(17) 0.2823(10) 0.813(3) 0.077(7) Uani 1 1 d .
C6 C 0.0842(18) 0.2287(9) 0.161(3) 0.067(7) Uani 1 1 d .
O11 O -0.0299(12) 0.4288(7) 0.323(2) 0.103(5) Uani 1 1 d .
C9 C 0.206(2) 0.1478(9) 0.465(3) 0.095(7) Uani 1 1 d .
H9A H 0.1521 0.1208 0.4356 0.115 Uiso 1 1 calc R
H9B H 0.2864 0.1387 0.4440 0.115 Uiso 1 1 calc R
C1 C 0.0797(19) 0.4052(8) 0.043(3) 0.084(7) Uani 1 1 d .
H1A H 0.0660 0.3940 -0.0562 0.126 Uiso 1 1 calc R
H1B H 0.1466 0.4275 0.0502 0.126 Uiso 1 1 calc R
H1C H 0.0105 0.4224 0.0720 0.126 Uiso 1 1 calc R
N3 N -0.035(3) 0.3562(14) 0.597(3) 0.154(17) Uani 1 1 d .
O12 O -0.066(2) 0.5070(9) 0.356(4) 0.232(15) Uani 1 1 d .
C18 C 0.287(3) 0.4586(8) 0.687(3) 0.122(10) Uani 1 1 d .
H18A H 0.3376 0.4609 0.7749 0.183 Uiso 1 1 calc R
H18B H 0.2101 0.4722 0.7034 0.183 Uiso 1 1 calc R
H18C H 0.3210 0.4771 0.6106 0.183 Uiso 1 1 calc R
C4 C 0.002(2) 0.2522(15) -0.071(3) 0.115(11) Uani 1 1 d .
H4A H -0.0303 0.2432 -0.1632 0.139 Uiso 1 1 calc R
C2 C 0.080(2) 0.3164(9) 0.092(3) 0.068(6) Uani 1 1 d .
O6 O -0.1286(18) 0.3334(8) 0.650(2) 0.131(7) Uani 1 1 d .
N5 N 0.027(5) 0.4698(7) 0.403(5) 0.19(2) Uani 1 1 d .
C3 C 0.022(3) 0.3074(11) -0.039(3) 0.116(10) Uani 1 1 d .
H3A H -0.0040 0.3327 -0.1029 0.139 Uiso 1 1 calc R
C14 C 0.376(3) 0.3486(19) 0.985(5) 0.152(18) Uani 1 1 d .
H14A H 0.4061 0.3576 1.0784 0.183 Uiso 1 1 calc R
C13 C 0.354(2) 0.2991(16) 0.952(3) 0.118(12) Uani 1 1 d .
H13A H 0.3755 0.2752 1.0226 0.142 Uiso 1 1 calc R
C5 C 0.030(2) 0.2149(13) 0.027(3) 0.094(9) Uani 1 1 d .
H5A H 0.0124 0.1816 0.0053 0.112 Uiso 1 1 calc R
O14 O 0.100(3) 0.0626(9) 0.174(4) 0.197(13) Uani 1 1 d .
C20 C 0.167(8) 0.012(5) 0.078(6) 0.46(2) Uani 1 1 d .
C21 C 0.210(6) 0.0669(19) 0.004(8) 0.33(4) Uani 1 1 d .
H21A H 0.2527 0.0601 -0.0809 0.494 Uiso 1 1 calc R
H21B H 0.2601 0.0850 0.0741 0.494 Uiso 1 1 calc R
H21C H 0.1408 0.0866 -0.0244 0.494 Uiso 1 1 calc R
C19 C 0.097(5) -0.0063(17) 0.017(6) 0.28(3) Uani 1 1 d .
H19A H 0.0710 -0.0344 0.0711 0.422 Uiso 1 1 calc R
H19B H 0.1239 -0.0176 -0.0746 0.422 Uiso 1 1 calc R
H19C H 0.0315 0.0165 -0.0021 0.422 Uiso 1 1 calc R

loop_
_atom_site_aniso_label
_atom_site_aniso_U_11
_atom_site_aniso_U_22
_atom_site_aniso_U_33
_atom_site_aniso_U_23
_atom_site_aniso_U_13
_atom_site_aniso_U_12
Sm1 0.0717(6) 0.0547(6) 0.0657(6) -0.0022(8) -0.0113(4) -0.0018(8)
Ni1 0.0681(15) 0.0531(16) 0.0616(16) 0.0033(13) -0.0075(12) -0.0014(12)
O2 0.044(7) 0.050(7) 0.059(8) 0.004(6) -0.010(6) -0.010(6)
O3 0.086(9) 0.060(8) 0.051(9) 0.008(7) -0.021(8) -0.006(7)
N2 0.035(10) 0.100(17) 0.090(16) 0.064(13) -0.009(11) 0.012(10)
N1 0.035(11) 0.056(10) 0.15(2) 0.041(12) -0.012(13) 0.013(7)
O1 0.091(10) 0.068(10) 0.052(9) 0.006(7) -0.004(8) -0.001(8)
O4 0.092(10) 0.058(9) 0.104(13) -0.036(10) -0.034(10) 0.007(8)
O7 0.119(17) 0.089(13) 0.23(3) 0.002(14) -0.090(19) -0.032(11)
C11 0.037(13) 0.12(3) 0.12(3) 0.06(2) 0.008(15) -0.002(14)
O8 0.084(10) 0.061(10) 0.100(13) 0.004(9) -0.017(9) -0.010(8)
C17 0.048(12) 0.077(16) 0.062(15) -0.006(13) -0.001(11) -0.024(11)
O13 0.12(2) 0.25(4) 0.35(5) -0.05(3) -0.15(3) 0.002(18)
O5 0.053(9) 0.111(13) 0.103(13) 0.017(11) -0.006(9) -0.028(9)
N4 0.088(15) 0.059(14) 0.096(15) -0.006(11) 0.021(12) -0.033(12)
O9 0.091(13) 0.151(17) 0.137(17) 0.009(14) 0.037(12) -0.043(12)
C16 0.044(11) 0.107(18) 0.055(14) -0.013(14) -0.009(10) 0.016(11)
C10 0.14(3) 0.063(19) 0.15(3) 0.05(2) -0.01(2) 0.005(18)
O10 0.084(12) 0.072(11) 0.20(2) 0.018(13) -0.018(13) 0.020(10)
C15 0.082(15) 0.11(2) 0.070(17) -0.023(16) -0.021(14) 0.016(14)
C8 0.039(11) 0.071(16) 0.11(2) 0.020(15) -0.005(13) 0.033(10)
C7 0.077(14) 0.061(14) 0.050(13) 0.012(11) -0.018(11) -0.016(11)
C12 0.041(11) 0.09(2) 0.10(2) 0.022(17) -0.007(12) 0.009(12)
C6 0.043(12) 0.052(14) 0.10(2) -0.002(14) 0.004(13) 0.002(10)
O11 0.064(9) 0.135(15) 0.107(13) 0.034(12) -0.015(9) 0.030(9)
C9 0.081(15) 0.093(19) 0.11(2) -0.010(17) 0.010(16) 0.011(13)
C1 0.070(13) 0.076(15) 0.11(2) 0.050(15) 0.012(13) 0.014(12)
N3 0.16(3) 0.25(4) 0.075(18) 0.13(2) 0.126(19) 0.16(3)
O12 0.19(2) 0.094(16) 0.41(5) -0.09(2) 0.00(3) 0.028(16)
C18 0.17(3) 0.081(17) 0.11(2) -0.033(15) -0.072(18) -0.006(17)
C4 0.068(17) 0.19(4) 0.08(2) -0.06(2) 0.000(15) -0.007(19)
C2 0.074(15) 0.074(17) 0.056(15) -0.004(12) -0.006(13) 0.009(13)
O6 0.121(15) 0.170(19) 0.099(15) 0.010(13) -0.011(13) 0.028(13)
N5 0.34(5) 0.000(9) 0.26(4) -0.023(15) 0.23(4) -0.023(17)
C3 0.14(3) 0.10(2) 0.10(2) 0.005(19) -0.02(2) 0.051(19)
C14 0.10(2) 0.25(5) 0.11(3) -0.08(4) -0.01(2) 0.02(3)
C13 0.056(15) 0.25(4) 0.048(17) 0.07(2) 0.002(13) 0.06(2)
C5 0.09(2) 0.12(2) 0.068(19) -0.023(18) -0.015(16) 0.010(16)
O14 0.21(3) 0.14(2) 0.23(3) 0.01(2) -0.03(3) -0.10(2)
C20 0.44(5) 0.78(10) 0.15(4) -0.01(8) -0.03(5) -0.529
C21 0.30(6) 0.26(6) 0.41(10) -0.26(7) -0.11(6) 0.07(5)
C19 0.30(6) 0.20(4) 0.33(7) -0.10(5) -0.06(6) -0.12(4)

loop_
_atom_type_symbol
_atom_type_description
_atom_type_scat_dispersion_real
_atom_type_scat_dispersion_imag
_atom_type_scat_source
C C 0.0033 0.0016 'International Tables Vol C Tables 4.2.6.8 and 6.1.1.4'
H H 0.0000 0.0000 'International Tables Vol C Tables 4.2.6.8 and 6.1.1.4'
N N 0.0061 0.0033 'International Tables Vol C Tables 4.2.6.8 and 6.1.1.4'
O O 0.0106 0.0060 'International Tables Vol C Tables 4.2.6.8 and 6.1.1.4'
Ni Ni 0.3393 1.1124 'International Tables Vol C Tables 4.2.6.8 and 6.1.1.4'
Sm Sm -0.1638 3.4418 'International Tables Vol C Tables 4.2.6.8 and 6.1.1.4'

loop_
_geom_angle_atom_site_label_1
_geom_angle_atom_site_label_2
_geom_angle_atom_site_label_3
_geom_angle
O3 Sm1 O10 120.6(5)
O3 Sm1 O2 60.7(4)
O10 Sm1 O2 114.4(6)
O3 Sm1 O7 77.4(7)
O10 Sm1 O7 131.8(7)
O2 Sm1 O7 113.2(5)
O3 Sm1 O5 76.9(5)
O10 Sm1 O5 162.3(5)
O2 Sm1 O5 70.8(5)
O7 Sm1 O5 49.6(6)
O3 Sm1 O11 148.5(5)
O10 Sm1 O11 89.8(6)
O2 Sm1 O11 116.7(5)
O7 Sm1 O11 75.8(7)
O5 Sm1 O11 73.3(5)
O3 Sm1 O13 132.8(10)
O10 Sm1 O13 64.5(11)
O2 Sm1 O13 165.9(8)
O7 Sm1 O13 71.3(13)
O5 Sm1 O13 106.0(10)
O11 Sm1 O13 50.2(7)
O3 Sm1 O8 75.4(5)
O10 Sm1 O8 50.5(5)
O2 Sm1 O8 73.7(4)
O7 Sm1 O8 143.1(6)
O5 Sm1 O8 142.5(6)
O11 Sm1 O8 135.7(6)
O13 Sm1 O8 111.3(9)
O3 Sm1 O4 63.3(4)
O10 Sm1 O4 79.1(7)
O2 Sm1 O4 120.7(4)
O7 Sm1 O4 70.5(6)
O5 Sm1 O4 113.6(6)
O11 Sm1 O4 121.0(6)
O13 Sm1 O4 73.4(7)
O8 Sm1 O4 75.1(5)
O3 Sm1 O1 121.3(4)
O10 Sm1 O1 77.4(6)
O2 Sm1 O1 61.1(4)
O7 Sm1 O1 134.8(6)
O5 Sm1 O1 91.9(5)
O11 Sm1 O1 70.0(6)
O13 Sm1 O1 105.8(11)
O8 Sm1 O1 81.3(5)
O4 Sm1 O1 153.9(5)
O3 Sm1 N3 75.2(5)
O10 Sm1 N3 150.8(10)
O2 Sm1 N3 94.7(9)
O7 Sm1 N3 21.3(10)
O5 Sm1 N3 28.3(9)
O11 Sm1 N3 73.9(6)
O13 Sm1 N3 86.6(13)
O8 Sm1 N3 150.4(5)
O4 Sm1 N3 88.7(10)
O1 Sm1 N3 117.4(9)
O3 Sm1 N5 145.1(9)
O10 Sm1 N5 73.0(8)
O2 Sm1 N5 147.6(12)
O7 Sm1 N5 71.4(8)
O5 Sm1 N5 93.7(8)
O11 Sm1 N5 31.2(11)
O13 Sm1 N5 19.0(12)
O8 Sm1 N5 123.2(8)
O4 Sm1 N5 91.5(12)
O1 Sm1 N5 92.2(10)
N3 Sm1 N5 81.0(8)
N1 Ni1 N2 81.1(11)
N1 Ni1 O3 179.7(9)
N2 Ni1 O3 98.6(10)
N1 Ni1 O2 98.4(9)
N2 Ni1 O2 178.8(7)
O3 Ni1 O2 81.9(5)
N1 Ni1 Sm1 139.5(7)
N2 Ni1 Sm1 137.8(8)
O3 Ni1 Sm1 40.8(4)
O2 Ni1 Sm1 42.5(4)
C7 O2 Ni1 124.4(12)
C7 O2 Sm1 124.2(12)
Ni1 O2 Sm1 106.4(6)
C17 O3 Ni1 124.5(13)
C17 O3 Sm1 126.8(13)
Ni1 O3 Sm1 108.6(6)
C11 N2 C10 123(2)
C11 N2 Ni1 123(2)
C10 N2 Ni1 114(2)
C8 N1 C9 113(2)
C8 N1 Ni1 124.9(14)
C9 N1 Ni1 122.5(19)
C2 O1 C1 122.3(18)
C2 O1 Sm1 117.2(12)
C1 O1 Sm1 118.8(14)
C16 O4 C18 116.2(17)
C16 O4 Sm1 118.5(11)
C18 O4 Sm1 122.8(12)
N3 O7 Sm1 104(2)
N2 C11 C12 128(3)
N4 O8 Sm1 94.5(12)
O3 C17 C16 115.3(19)
O3 C17 C12 128(2)
C16 C17 C12 117(2)
N5 O13 Sm1 95(3)
N3 O5 Sm1 88.5(18)
O9 N4 O8 119(2)
O9 N4 O10 126(2)
O8 N4 O10 114.1(19)
O9 N4 Sm1 177.5(16)
O8 N4 Sm1 60.3(10)
O10 N4 Sm1 54.2(11)
C15 C16 O4 123(2)
C15 C16 C17 123(2)
O4 C16 C17 113.9(17)
N2 C10 C9 112(2)
N4 O10 Sm1 100.4(13)
C16 C15 C14 121(3)
N1 C8 C6 125(2)
O2 C7 C2 116.8(18)
O2 C7 C6 125.4(19)
C2 C7 C6 118(2)
C13 C12 C17 116(2)
C13 C12 C11 127(3)
C17 C12 C11 117(2)
C7 C6 C5 123(2)
C7 C6 C8 121(2)
C5 C6 C8 116(2)
N5 O11 Sm1 85(2)
C10 C9 N1 99(2)
O5 N3 O7 117(2)
O5 N3 O6 98(4)
O7 N3 O6 145(4)
O5 N3 Sm1 63.2(11)
O7 N3 Sm1 54(2)
O6 N3 Sm1 161(3)
C5 C4 C3 124(3)
C3 C2 O1 120(2)
C3 C2 C7 124(2)
O1 C2 C7 114.8(19)
O13 N5 O12 136(4)
O13 N5 O11 129(4)
O12 N5 O11 95(4)
O13 N5 Sm1 66(3)
O12 N5 Sm1 158(3)
O11 N5 Sm1 63.4(11)
C2 C3 C4 114(3)
C13 C14 C15 120(3)
C14 C13 C12 124(3)
C4 C5 C6 117(3)
C19 C20 O14 106(10)
C19 C20 C21 114(8)
O14 C20 C21 72(6)

loop_
_geom_bond_atom_site_label_1
_geom_bond_atom_site_label_2
_geom_bond_distance
Sm1 O3 2.366(12)
Sm1 O10 2.408(18)
Sm1 O2 2.418(12)
Sm1 O7 2.33(3)
Sm1 O5 2.484(14)
Sm1 O11 2.494(12)
Sm1 O13 2.54(3)
Sm1 O8 2.543(16)
Sm1 O4 2.556(14)
Sm1 O1 2.625(13)
Sm1 N3 2.78(2)
Sm1 N5 2.78(3)
Ni1 N1 1.79(2)
Ni1 N2 1.824(17)
Ni1 O3 1.844(12)
Ni1 O2 1.846(12)
O2 C7 1.31(2)
O3 C17 1.32(2)
N2 C11 1.33(4)
N2 C10 1.44(3)
N1 C8 1.35(3)
N1 C9 1.45(3)
O1 C2 1.34(2)
O1 C1 1.42(2)
O4 C16 1.38(2)
O4 C18 1.45(2)
O7 N3 1.04(4)
C11 C12 1.48(4)
O8 N4 1.25(2)
C17 C16 1.46(3)
C17 C12 1.42(3)
O13 N5 0.91(6)
O5 N3 1.32(3)
N4 O9 1.19(2)
N4 O10 1.27(2)
C16 C15 1.34(3)
C10 C9 1.44(4)
C15 C14 1.34(5)
C8 C6 1.43(3)
C7 C2 1.42(3)
C7 C6 1.42(3)
C12 C13 1.45(4)
C6 C5 1.38(4)
O11 N5 1.44(4)
N3 O6 1.33(3)
O12 N5 1.48(5)
C4 C5 1.36(4)
C4 C3 1.52(4)
C2 C3 1.35(3)
C14 C13 1.37(5)
O14 C20 1.81(13)
C20 C19 1.07(5)
C20 C21 1.69(10)
